data_7215916
loop_
_publ_author_name
'Li, Jin-Yan'
'Ni, Zhao-Ping'
'Yan, Zheng'
'Zhang, Ze-Min'
'Chen, Yan-Cong'
'Liu, Wei'
'Tong, Ming-Liang'

_publ_section_title
;
 Cyanide-bridged bimetallic 3D Hoffman-like coordination polymers with
 tunable magnetic behaviour
;
_journal_issue 28
_journal_name_full CrystEngComm
_journal_page_first 6444
_journal_paper_doi 10.1039/c4ce00342j
_journal_volume 16
_journal_year 2014
_chemical_formula_sum 'C20 H20 Fe N8 Ni'
_chemical_formula_weight 487.00
_chemical_name_systematic
; 

 ? 

;
_space_group_IT_number 14
_symmetry_cell_setting monoclinic
_symmetry_space_group_name_Hall '-P 2ybc'
_symmetry_space_group_name_H-M 'P 1 21/c 1'
_atom_sites_solution_hydrogens geom
_atom_sites_solution_primary direct
_atom_sites_solution_secondary difmap
_audit_creation_method SHELXL-97
_cell_angle_alpha 90.00
_cell_angle_beta 103.266(3)
_cell_angle_gamma 90.00
_cell_formula_units_Z 2
_cell_length_a 11.5168(11)
_cell_length_b 10.1374(8)
_cell_length_c 9.6121(9)
_cell_measurement_reflns_used 4472
_cell_measurement_temperature 150(2)
_cell_measurement_theta_max 27.460
_cell_measurement_theta_min 3.635
_cell_volume 1092.27(17)
_computing_cell_refinement 'PROCESS-AUTO (Rigaku, 1998)'
_computing_data_collection 'PROCESS-AUTO (Rigaku, 1998)'
_computing_data_reduction 'PROCESS-AUTO (Rigaku, 1998)'
_computing_molecular_graphics 'Bruker SHELXTL'
_computing_publication_material 'Bruker SHELXTL'
_computing_structure_refinement 'Bruker SHELXTL'
_computing_structure_solution 'Bruker SHELXTL'
_diffrn_ambient_temperature 150(2)
_diffrn_measured_fraction_theta_full 0.966
_diffrn_measured_fraction_theta_max 0.966
_diffrn_measurement_device_type 'Rigaku R-AXIS SPIDER IP'
_diffrn_measurement_method 'phi and omega scans'
_diffrn_radiation_monochromator graphite
_diffrn_radiation_source 'fine-focus sealed tube'
_diffrn_radiation_type MoK\a
_diffrn_radiation_wavelength 0.71073
_diffrn_reflns_av_R_equivalents 0.0625
_diffrn_reflns_av_sigmaI/netI 0.0679
_diffrn_reflns_limit_h_max 14
_diffrn_reflns_limit_h_min -14
_diffrn_reflns_limit_k_max 12
_diffrn_reflns_limit_k_min -12
_diffrn_reflns_limit_l_max 11
_diffrn_reflns_limit_l_min -7
_diffrn_reflns_number 6638
_diffrn_reflns_theta_full 26.00
_diffrn_reflns_theta_max 26.00
_diffrn_reflns_theta_min 3.20
_exptl_absorpt_coefficient_mu 1.549
_exptl_absorpt_correction_T_max 0.9406
_exptl_absorpt_correction_T_min 0.8993
_exptl_absorpt_correction_type multi-scan
_exptl_absorpt_process_details '(ABSCOR; Higashi, 1995)'
_exptl_crystal_colour 'light yellow'
_exptl_crystal_density_diffrn 1.481
_exptl_crystal_density_method 'not measured'
_exptl_crystal_description block
_exptl_crystal_F_000 500
_exptl_crystal_size_max 0.07
_exptl_crystal_size_mid 0.05
_exptl_crystal_size_min 0.04
_refine_diff_density_max 0.550
_refine_diff_density_min -0.483
_refine_diff_density_rms 0.083
_refine_ls_extinction_method none
_refine_ls_goodness_of_fit_ref 0.982
_refine_ls_hydrogen_treatment constr
_refine_ls_matrix_type full
_refine_ls_number_parameters 139
_refine_ls_number_reflns 2073
_refine_ls_number_restraints 0
_refine_ls_restrained_S_all 0.982
_refine_ls_R_factor_all 0.0701
_refine_ls_R_factor_gt 0.0396
_refine_ls_shift/su_max 0.000
_refine_ls_shift/su_mean 0.000
_refine_ls_structure_factor_coef Fsqd
_refine_ls_weighting_details 'calc w=1/[\s^2^(Fo^2^)+(0.0411P)^2^+0.0000P] where P=(Fo^2^+2Fc^2^)/3'
_refine_ls_weighting_scheme calc
_refine_ls_wR_factor_gt 0.0846
_refine_ls_wR_factor_ref 0.0989
_reflns_number_gt 1329
_reflns_number_total 2073
_reflns_threshold_expression >2sigma(I)
_cod_data_source_file c4ce00342j2.cif
_cod_data_source_block 3-150K
_cod_depositor_comments 'Adding full bibliography for 7215911--7215916.cif.'
_cod_original_sg_symbol_H-M P2(1)/c
_cod_database_code 7215916

loop_
_symmetry_equiv_pos_as_xyz
'x, y, z'
'-x, y+1/2, -z+1/2'
'-x, -y, -z'
'x, -y-1/2, z-1/2'

loop_
_atom_site_label
_atom_site_type_symbol
_atom_site_fract_x
_atom_site_fract_y
_atom_site_fract_z
_atom_site_U_iso_or_equiv
_atom_site_adp_type
_atom_site_occupancy
_atom_site_symmetry_multiplicity
_atom_site_calc_flag
_atom_site_refinement_flags
Fe1 Fe 1.0000 1.0000 0.5000 0.01708(18) Uani 1 2 d S
Ni1 Ni 1.0000 1.0000 0.0000 0.01882(18) Uani 1 2 d S
N1 N 1.1616(2) 0.9497(2) 0.4224(3) 0.0214(6) Uani 1 1 d .
N2 N 1.4838(2) 0.9592(3) 0.1381(3) 0.0274(7) Uani 1 1 d .
N3 N 0.9127(2) 1.0171(2) 0.2725(3) 0.0241(7) Uani 1 1 d .
N4 N 1.0430(2) 1.2942(2) 0.0021(3) 0.0244(6) Uani 1 1 d .
C1 C 1.1613(3) 0.8435(3) 0.3388(4) 0.0227(8) Uani 1 1 d .
H1 H 1.0933 0.7875 0.3211 0.027 Uiso 1 1 calc R
C2 C 1.2545(3) 0.8115(3) 0.2772(4) 0.0269(8) Uani 1 1 d .
H2 H 1.2499 0.7348 0.2194 0.032 Uiso 1 1 calc R
C3 C 1.3549(3) 0.8909(3) 0.2994(4) 0.0254(8) Uani 1 1 d .
C4 C 1.3546(3) 1.0028(3) 0.3823(5) 0.0344(9) Uani 1 1 d .
H4 H 1.4203 1.0619 0.3979 0.041 Uiso 1 1 calc R
C5 C 1.2587(3) 1.0284(3) 0.4424(4) 0.0301(9) Uani 1 1 d .
H5 H 1.2612 1.1048 0.5003 0.036 Uiso 1 1 calc R
C6 C 1.4588(3) 0.8562(3) 0.2350(4) 0.0340(9) Uani 1 1 d .
H6A H 1.5307 0.8425 0.3129 0.041 Uiso 1 1 calc R
H6B H 1.4414 0.7723 0.1816 0.041 Uiso 1 1 calc R
C7 C 1.5909(3) 0.9237(3) 0.0886(4) 0.0341(9) Uani 1 1 d .
H7A H 1.5789 0.8371 0.0398 0.041 Uiso 1 1 calc R
H7B H 1.6597 0.9160 0.1716 0.041 Uiso 1 1 calc R
C8 C 1.3825(3) 0.9728(3) 0.0137(4) 0.0326(9) Uani 1 1 d .
H8A H 1.3101 0.9983 0.0463 0.039 Uiso 1 1 calc R
H8B H 1.3669 0.8870 -0.0364 0.039 Uiso 1 1 calc R
C9 C 0.9387(3) 1.0147(2) 0.1646(4) 0.0201(7) Uani 1 1 d .
C10 C 1.0320(3) 1.1810(3) 0.0031(3) 0.0209(7) Uani 1 1 d .

loop_
_atom_site_aniso_label
_atom_site_aniso_U_11
_atom_site_aniso_U_22
_atom_site_aniso_U_33
_atom_site_aniso_U_23
_atom_site_aniso_U_13
_atom_site_aniso_U_12
Fe1 0.0259(3) 0.0157(3) 0.0132(4) -0.0004(2) 0.0118(3) 0.0001(2)
Ni1 0.0298(3) 0.0150(3) 0.0143(3) -0.0002(2) 0.0106(3) 0.0000(2)
N1 0.0260(14) 0.0206(12) 0.0206(17) -0.0001(12) 0.0114(12) 0.0022(10)
N2 0.0238(14) 0.0380(14) 0.0244(19) 0.0007(13) 0.0140(13) -0.0006(12)
N3 0.0300(15) 0.0221(13) 0.024(2) -0.0009(12) 0.0129(13) -0.0001(11)
N4 0.0356(15) 0.0217(12) 0.0204(17) 0.0008(12) 0.0156(12) 0.0009(11)
C1 0.0303(17) 0.0217(14) 0.020(2) 0.0040(13) 0.0143(15) 0.0028(13)
C2 0.0393(19) 0.0233(15) 0.022(2) 0.0024(15) 0.0162(16) 0.0057(14)
C3 0.0293(17) 0.0306(16) 0.023(2) 0.0061(15) 0.0192(15) 0.0056(13)
C4 0.0299(17) 0.0343(18) 0.042(3) -0.0017(17) 0.0150(17) -0.0050(14)
C5 0.0332(19) 0.0291(16) 0.030(2) -0.0046(16) 0.0119(17) -0.0043(14)
C6 0.0357(19) 0.0367(18) 0.035(3) 0.0076(17) 0.0204(17) 0.0080(15)
C7 0.0280(18) 0.049(2) 0.028(2) 0.0063(17) 0.0126(17) 0.0051(15)
C8 0.0245(17) 0.0468(19) 0.029(2) -0.0043(17) 0.0110(16) -0.0030(15)
C9 0.0306(17) 0.0162(14) 0.0153(19) 0.0008(13) 0.0091(15) 0.0024(12)
C10 0.0269(17) 0.0240(15) 0.0144(18) 0.0025(13) 0.0100(14) 0.0031(12)

loop_
_atom_type_symbol
_atom_type_description
_atom_type_scat_dispersion_real
_atom_type_scat_dispersion_imag
_atom_type_scat_source
C C 0.0033 0.0016 'International Tables Vol C Tables 4.2.6.8 and 6.1.1.4'
H H 0.0000 0.0000 'International Tables Vol C Tables 4.2.6.8 and 6.1.1.4'
N N 0.0061 0.0033 'International Tables Vol C Tables 4.2.6.8 and 6.1.1.4'
Fe Fe 0.3463 0.8444 'International Tables Vol C Tables 4.2.6.8 and 6.1.1.4'
Ni Ni 0.3393 1.1124 'International Tables Vol C Tables 4.2.6.8 and 6.1.1.4'

loop_
_geom_angle_atom_site_label_1
_geom_angle_atom_site_label_2
_geom_angle_atom_site_label_3
_geom_angle
_geom_angle_site_symmetry_1
_geom_angle_site_symmetry_3
N4 Fe1 N4 180.000(1) 4_586 2_745
N4 Fe1 N3 90.89(10) 4_586 3_776
N4 Fe1 N3 89.11(10) 2_745 3_776
N4 Fe1 N3 89.11(10) 4_586 .
N4 Fe1 N3 90.89(10) 2_745 .
N3 Fe1 N3 180.0 3_776 .
N4 Fe1 N1 90.98(10) 4_586 .
N4 Fe1 N1 89.02(10) 2_745 .
N3 Fe1 N1 95.10(11) 3_776 .
N3 Fe1 N1 84.90(10) . .
N4 Fe1 N1 89.02(10) 4_586 3_776
N4 Fe1 N1 90.98(10) 2_745 3_776
N3 Fe1 N1 84.90(10) 3_776 3_776
N3 Fe1 N1 95.10(10) . 3_776
N1 Fe1 N1 180.0 . 3_776
C10 Ni1 C10 180.000(1) . 3_775
C10 Ni1 C9 91.12(13) . .
C10 Ni1 C9 88.88(13) 3_775 .
C10 Ni1 C9 88.88(13) . 3_775
C10 Ni1 C9 91.12(13) 3_775 3_775
C9 Ni1 C9 180.000(1) . 3_775
C1 N1 C5 116.5(3) . .
C1 N1 Fe1 119.9(2) . .
C5 N1 Fe1 123.2(2) . .
C7 N2 C6 109.4(3) . .
C7 N2 C8 109.1(3) . .
C6 N2 C8 110.3(3) . .
C9 N3 Fe1 138.3(3) . .
C10 N4 Fe1 160.3(3) . 2_755
N1 C1 C2 123.4(3) . .
N1 C1 H1 118.3 . .
C2 C1 H1 118.3 . .
C1 C2 C3 120.2(3) . .
C1 C2 H2 119.9 . .
C3 C2 H2 119.9 . .
C2 C3 C4 116.9(3) . .
C2 C3 C6 120.9(3) . .
C4 C3 C6 122.2(3) . .
C5 C4 C3 120.0(3) . .
C5 C4 H4 120.0 . .
C3 C4 H4 120.0 . .
N1 C5 C4 123.0(3) . .
N1 C5 H5 118.5 . .
C4 C5 H5 118.5 . .
N2 C6 C3 112.5(3) . .
N2 C6 H6A 109.1 . .
C3 C6 H6A 109.1 . .
N2 C6 H6B 109.1 . .
C3 C6 H6B 109.1 . .
H6A C6 H6B 107.8 . .
N2 C7 C8 110.5(3) . 3_875
N2 C7 H7A 109.5 . .
C8 C7 H7A 109.5 3_875 .
N2 C7 H7B 109.5 . .
C8 C7 H7B 109.5 3_875 .
H7A C7 H7B 108.1 . .
N2 C8 C7 110.6(3) . 3_875
N2 C8 H8A 109.5 . .
C7 C8 H8A 109.5 3_875 .
N2 C8 H8B 109.5 . .
C7 C8 H8B 109.5 3_875 .
H8A C8 H8B 108.1 . .
N3 C9 Ni1 172.5(3) . .
N4 C10 Ni1 175.1(3) . .

loop_
_geom_bond_atom_site_label_1
_geom_bond_atom_site_label_2
_geom_bond_distance
_geom_bond_site_symmetry_2
Fe1 N4 2.144(2) 4_586
Fe1 N4 2.144(2) 2_745
Fe1 N3 2.194(3) 3_776
Fe1 N3 2.194(3) .
Fe1 N1 2.217(3) .
Fe1 N1 2.217(3) 3_776
Ni1 C10 1.870(3) .
Ni1 C10 1.870(3) 3_775
Ni1 C9 1.880(4) .
Ni1 C9 1.880(4) 3_775
N1 C1 1.343(4) .
N1 C5 1.351(4) .
N2 C7 1.466(5) .
N2 C6 1.471(4) .
N2 C8 1.473(4) .
N3 C9 1.144(5) .
N4 C10 1.155(4) .
N4 Fe1 2.144(2) 2_755
C1 C2 1.378(5) .
C1 H1 0.9500 .
C2 C3 1.384(4) .
C2 H2 0.9500 .
C3 C4 1.386(5) .
C3 C6 1.510(5) .
C4 C5 1.383(6) .
C4 H4 0.9500 .
C5 H5 0.9500 .
C6 H6A 0.9900 .
C6 H6B 0.9900 .
C7 C8 1.516(5) 3_875
C7 H7A 0.9900 .
C7 H7B 0.9900 .
C8 C7 1.516(5) 3_875
C8 H8A 0.9900 .
C8 H8B 0.9900 .

loop_
_geom_torsion_atom_site_label_1
_geom_torsion_atom_site_label_2
_geom_torsion_atom_site_label_3
_geom_torsion_atom_site_label_4
_geom_torsion
_geom_torsion_site_symmetry_1
_geom_torsion_site_symmetry_4
N4 Fe1 N1 C1 -149.4(2) 4_586 .
N4 Fe1 N1 C1 30.6(2) 2_745 .
N3 Fe1 N1 C1 119.6(2) 3_776 .
N3 Fe1 N1 C1 -60.4(2) . .
N1 Fe1 N1 C1 -108(100) 3_776 .
N4 Fe1 N1 C5 23.5(3) 4_586 .
N4 Fe1 N1 C5 -156.5(3) 2_745 .
N3 Fe1 N1 C5 -67.5(3) 3_776 .
N3 Fe1 N1 C5 112.5(3) . .
N1 Fe1 N1 C5 65(100) 3_776 .
N4 Fe1 N3 C9 84.2(3) 4_586 .
N4 Fe1 N3 C9 -95.8(3) 2_745 .
N3 Fe1 N3 C9 11(100) 3_776 .
N1 Fe1 N3 C9 -6.9(3) . .
N1 Fe1 N3 C9 173.1(3) 3_776 .
C5 N1 C1 C2 1.4(5) . .
Fe1 N1 C1 C2 174.8(3) . .
N1 C1 C2 C3 -0.4(5) . .
C1 C2 C3 C4 -1.4(5) . .
C1 C2 C3 C6 178.9(3) . .
C2 C3 C4 C5 2.1(5) . .
C6 C3 C4 C5 -178.2(3) . .
C1 N1 C5 C4 -0.6(5) . .
Fe1 N1 C5 C4 -173.7(3) . .
C3 C4 C5 N1 -1.2(6) . .
C7 N2 C6 C3 175.7(3) . .
C8 N2 C6 C3 -64.3(4) . .
C2 C3 C6 N2 120.0(3) . .
C4 C3 C6 N2 -59.7(5) . .
C6 N2 C7 C8 179.0(3) . 3_875
C8 N2 C7 C8 58.2(4) . 3_875
C7 N2 C8 C7 -58.3(4) . 3_875
C6 N2 C8 C7 -178.5(3) . 3_875
Fe1 N3 C9 Ni1 19(2) . .
C10 Ni1 C9 N3 -107(2) . .
C10 Ni1 C9 N3 73(2) 3_775 .
C9 Ni1 C9 N3 151(100) 3_775 .
Fe1 N4 C10 Ni1 16(4) 2_755 .
C10 Ni1 C10 N4 -16(4) 3_775 .
C9 Ni1 C10 N4 -71(4) . .
C9 Ni1 C10 N4 109(4) 3_775 .
